data_8101086
loop_
_publ_author_name
'Liepa, A. J.'
'Nearn, R. H.'
'Tiekink, E. R. T.'

_publ_section_title
;
Crystal structure of 2-[5-(2-chlorophenyl)tetrazol-1-yloxy]-1-piperidin-
1-yl-ethanone, C~14~H~16~ClN~5~O~2~
;
_journal_issue 4
_journal_name_full 'Zeitschrift f\"ur Kristallographie - New Crystal Structures'
_journal_page_first 538
_journal_page_last 540
_journal_volume 216
_journal_year 2001
_chemical_formula_moiety 'C14 H16 Cl N5 O2 '
_chemical_formula_structural 'C14 H16 Cl N5 O2 '
_chemical_formula_sum 'C14 H16 Cl N5 O2'
_chemical_formula_weight 321.77
_space_group_IT_number 2
_symmetry_cell_setting triclinic
_symmetry_Int_Tables_number 2
_symmetry_space_group_name_Hall '-P 1'
_symmetry_space_group_name_H-M 'P -1'
_cell_angle_alpha 105.60(2)
_cell_angle_beta 100.31(2)
_cell_angle_gamma 108.45(2)
_cell_formula_units_Z 4
_cell_length_a 11.173(3)
_cell_length_b 14.420(3)
_cell_length_c 11.030(2)
_cell_measurement_temperature 293
_cell_volume 1554.5(8)
_diffrn_ambient_temperature 293
_exptl_crystal_density_diffrn 1.375
_cod_original_formula_sum 'C14 H16 Cl N5 O2 '
_cod_database_code 8101086

loop_
_symmetry_equiv_pos_as_xyz
'  +x,  +y,  +z'
'  -x,  -y,  -z'

loop_
_atom_site_label
_atom_site_type_symbol
_atom_site_fract_x
_atom_site_fract_y
_atom_site_fract_z
_atom_site_U_iso_or_equiv
_atom_site_adp_type
_atom_site_occupancy
_atom_site_symmetry_multiplicity
_atom_site_calc_flag
_atom_site_refinement_flags
_atom_site_disorder_assembly
_atom_site_disorder_group
Cl1B Cl 0.14043(11) 0.37804(7) 0.95288(9) 0.0813(3) Uani 1 2 d . . .
Cl1A Cl 0.59552(10) -0.12814(8) 1.01565(10) 0.0845(3) Uani 1 2 d . . .
O12B O 0.12941(19) 0.08661(16) 0.56521(19) 0.0510(5) Uani 1 2 d . . .
O12A O 0.27215(19) -0.14577(16) 0.92687(18) 0.0496(5) Uani 1 2 d . . .
O14A O 0.0837(2) -0.33178(16) 0.7842(2) 0.0604(6) Uani 1 2 d . . .
O14B O 0.3245(2) 0.27235(16) 0.7000(2) 0.0640(6) Uani 1 2 d . . .
N1A N 0.3101(2) -0.15266(18) 0.8148(2) 0.0450(6) Uani 1 2 d . . .
N1B N 0.0880(2) 0.09403(17) 0.6750(2) 0.0443(6) Uani 1 2 d . . .
N2B N 0.0736(3) 0.01958(19) 0.7286(3) 0.0572(7) Uani 1 2 d . . .
N2A N 0.2989(3) -0.0902(2) 0.7478(3) 0.0583(7) Uani 1 2 d . . .
N3A N 0.3512(3) -0.1129(2) 0.6537(3) 0.0692(8) Uani 1 2 d . . .
N3B N 0.0231(3) 0.0462(2) 0.8226(3) 0.0670(8) Uani 1 2 d . . .
N4B N 0.0023(3) 0.1349(2) 0.8287(3) 0.0591(7) Uani 1 2 d . . .
N4A N 0.3980(3) -0.1886(2) 0.6610(3) 0.0610(7) Uani 1 2 d . . .
N15A N -0.0873(3) -0.2802(2) 0.7891(3) 0.0548(6) Uani 1 2 d . . .
N15B N 0.4880(3) 0.21599(19) 0.6713(3) 0.0587(7) Uani 1 2 d . . .
C5A C 0.3720(3) -0.2125(2) 0.7630(3) 0.0435(7) Uani 1 2 d . . .
C5B C 0.0436(3) 0.1649(2) 0.7358(3) 0.0431(6) Uani 1 2 d . . .
C6A C 0.4078(3) -0.2889(2) 0.8099(3) 0.0405(6) Uani 1 2 d . . .
C6B C 0.0342(3) 0.2525(2) 0.6961(3) 0.0412(6) Uani 1 2 d . . .
C7A C 0.3448(3) -0.3938(2) 0.7361(3) 0.0537(8) Uani 1 2 d . . .
H7A H 0.2748 -0.4155 0.6613 0.082(2) Uiso 1 2 calc R . .
C7B C -0.0205(3) 0.2359(2) 0.5646(3) 0.0519(7) Uani 1 2 d . . .
H7B H -0.0444 0.1707 0.5013 0.082(2) Uiso 1 2 calc R . .
C8A C 0.3837(4) -0.4669(3) 0.7713(4) 0.0659(9) Uani 1 2 d . . .
H8A H 0.3401 -0.5374 0.7210 0.082(2) Uiso 1 2 calc R . .
C8B C -0.0395(4) 0.3154(3) 0.5273(3) 0.0626(9) Uani 1 2 d . . .
H8B H -0.0762 0.3034 0.4392 0.082(2) Uiso 1 2 calc R . .
C9A C 0.4866(4) -0.4350(3) 0.8802(4) 0.0702(10) Uani 1 2 d . . .
H9A H 0.5134 -0.4844 0.9031 0.082(2) Uiso 1 2 calc R . .
C9B C -0.0046(3) 0.4122(3) 0.6199(4) 0.0601(9) Uani 1 2 d . . .
H9B H -0.0185 0.4652 0.5942 0.082(2) Uiso 1 2 calc R . .
C10B C 0.0509(3) 0.4310(2) 0.7504(3) 0.0560(8) Uani 1 2 d . . .
H10B H 0.0754 0.4967 0.8129 0.082(2) Uiso 1 2 calc R . .
C10A C 0.5517(4) -0.3316(3) 0.9573(3) 0.0672(10) Uani 1 2 d . . .
H10A H 0.6211 -0.3110 1.0322 0.082(2) Uiso 1 2 calc R . .
C11B C 0.0700(3) 0.3509(2) 0.7878(3) 0.0469(7) Uani 1 2 d . . .
C11A C 0.5118(3) -0.2585(2) 0.9211(3) 0.0507(7) Uani 1 2 d . . .
C13A C 0.1371(3) -0.1534(2) 0.9053(3) 0.0468(7) Uani 1 2 d . . .
H13A H 0.1249 -0.1049 0.8629 0.082(2) Uiso 1 2 calc R . .
H13B H 0.1189 -0.1343 0.9893 0.082(2) Uiso 1 2 calc R . .
C13B C 0.2628(3) 0.0912(2) 0.5892(3) 0.0512(7) Uani 1 2 d . . .
H13C H 0.2783 0.0622 0.5061 0.082(2) Uiso 1 2 calc R . .
H13D H 0.2744 0.0490 0.6421 0.082(2) Uiso 1 2 calc R . .
C14A C 0.0414(3) -0.2631(2) 0.8203(3) 0.0455(7) Uani 1 2 d . . .
C14B C 0.3623(3) 0.2018(2) 0.6592(3) 0.0456(7) Uani 1 2 d . . .
C16B C 0.5915(4) 0.3208(3) 0.7268(5) 0.0869(13) Uani 1 2 d . . .
H16C H 0.5534 0.3714 0.7571 0.082(2) Uiso 1 2 calc R . .
H16D H 0.6304 0.3368 0.6594 0.082(2) Uiso 1 2 calc R . .
C16A C -0.1857(4) -0.3852(3) 0.7149(4) 0.0746(10) Uani 1 2 d . . .
H16A H -0.2384 -0.4090 0.7697 0.082(2) Uiso 1 2 calc R . .
H16B H -0.1419 -0.4326 0.6896 0.082(2) Uiso 1 2 calc R . .
C17A C -0.2741(4) -0.3860(4) 0.5931(4) 0.0845(12) Uani 1 2 d . . .
H17A H -0.3425 -0.4551 0.5480 0.082(2) Uiso 1 2 calc R . .
H17B H -0.2228 -0.3698 0.5339 0.082(2) Uiso 1 2 calc R . .
C17B C 0.6969(4) 0.3288(3) 0.8401(4) 0.0922(14) Uani 1 2 d . . .
H17C H 0.7680 0.3968 0.8705 0.082(2) Uiso 1 2 calc R . .
H17D H 0.6604 0.3221 0.9122 0.082(2) Uiso 1 2 calc R . .
C18A C -0.3365(4) -0.3077(4) 0.6277(4) 0.0830(12) Uani 1 2 d . . .
H18A H -0.3968 -0.3288 0.6775 0.082(2) Uiso 1 2 calc R . .
H18B H -0.3866 -0.3056 0.5477 0.082(2) Uiso 1 2 calc R . .
C18B C 0.7504(4) 0.2456(4) 0.8005(5) 0.0874(12) Uani 1 2 d . . .
H18C H 0.8129 0.2491 0.8767 0.082(2) Uiso 1 2 calc R . .
H18D H 0.7966 0.2573 0.7361 0.082(2) Uiso 1 2 calc R . .
C19A C -0.2316(4) -0.1999(3) 0.7084(4) 0.0762(11) Uani 1 2 d . . .
H19A H -0.1787 -0.1752 0.6542 0.082(2) Uiso 1 2 calc R . .
H19B H -0.2739 -0.1519 0.7360 0.082(2) Uiso 1 2 calc R . .
C19B C 0.6400(4) 0.1384(3) 0.7427(4) 0.0768(11) Uani 1 2 d . . .
H19C H 0.6757 0.0862 0.7125 0.082(2) Uiso 1 2 calc R . .
H19D H 0.6003 0.1236 0.8103 0.082(2) Uiso 1 2 calc R . .
C20B C 0.5363(3) 0.1324(3) 0.6296(3) 0.0603(8) Uani 1 2 d . . .
H20C H 0.5732 0.1391 0.5578 0.082(2) Uiso 1 2 calc R . .
H20D H 0.4635 0.0652 0.5985 0.082(2) Uiso 1 2 calc R . .
C20A C -0.1431(3) -0.2015(3) 0.8283(3) 0.0552(8) Uani 1 2 d . . .
H20A H -0.0726 -0.1334 0.8735 0.082(2) Uiso 1 2 calc R . .
H20B H -0.1935 -0.2173 0.8884 0.082(2) Uiso 1 2 calc R . .

loop_
_atom_site_aniso_label
_atom_site_aniso_U_11
_atom_site_aniso_U_22
_atom_site_aniso_U_33
_atom_site_aniso_U_23
_atom_site_aniso_U_13
_atom_site_aniso_U_12
Cl1B 0.1085(8) 0.0605(6) 0.0561(5) 0.0093(4) -0.0101(5) 0.0362(5)
Cl1A 0.0715(6) 0.0697(6) 0.0787(7) -0.0100(5) -0.0011(5) 0.0268(5)
O12B 0.0499(12) 0.0551(13) 0.0464(12) 0.0112(10) 0.0083(9) 0.0265(10)
O12A 0.0545(12) 0.0582(13) 0.0434(11) 0.0154(9) 0.0152(9) 0.0324(10)
O14A 0.0665(14) 0.0457(12) 0.0787(15) 0.0191(11) 0.0249(12) 0.0340(11)
O14B 0.0596(14) 0.0431(12) 0.0902(17) 0.0149(11) 0.0181(12) 0.0297(11)
N1A 0.0525(14) 0.0414(13) 0.0498(14) 0.0183(11) 0.0180(12) 0.0253(11)
N1B 0.0473(14) 0.0386(13) 0.0480(14) 0.0147(11) 0.0089(11) 0.0207(11)
N2B 0.0686(18) 0.0401(14) 0.0683(18) 0.0248(13) 0.0123(15) 0.0271(13)
N2A 0.0732(18) 0.0526(16) 0.0709(18) 0.0328(14) 0.0278(15) 0.0387(14)
N3A 0.092(2) 0.0691(19) 0.088(2) 0.0535(17) 0.0453(18) 0.0510(17)
N3B 0.088(2) 0.0553(17) 0.077(2) 0.0388(15) 0.0268(17) 0.0366(16)
N4B 0.0754(19) 0.0536(16) 0.0659(18) 0.0315(14) 0.0283(15) 0.0342(14)
N4A 0.0784(19) 0.0667(18) 0.0709(18) 0.0415(15) 0.0407(15) 0.0449(16)
N15A 0.0519(15) 0.0488(15) 0.0626(17) 0.0125(13) 0.0124(13) 0.0258(13)
N15B 0.0493(16) 0.0402(14) 0.086(2) 0.0172(13) 0.0178(14) 0.0222(12)
C5A 0.0510(17) 0.0387(15) 0.0477(16) 0.0171(13) 0.0184(14) 0.0221(13)
C5B 0.0462(16) 0.0412(16) 0.0418(15) 0.0148(13) 0.0088(13) 0.0183(13)
C6A 0.0429(15) 0.0409(15) 0.0472(16) 0.0174(13) 0.0197(13) 0.0228(13)
C6B 0.0413(15) 0.0394(15) 0.0495(16) 0.0194(13) 0.0142(13) 0.0201(13)
C7A 0.0540(19) 0.0458(18) 0.065(2) 0.0202(15) 0.0165(16) 0.0228(15)
C7B 0.063(2) 0.0562(19) 0.0466(17) 0.0224(15) 0.0174(15) 0.0312(16)
C8A 0.081(3) 0.0447(19) 0.086(3) 0.0300(18) 0.033(2) 0.0303(18)
C8B 0.075(2) 0.080(2) 0.056(2) 0.0397(19) 0.0207(17) 0.044(2)
C9A 0.106(3) 0.079(3) 0.075(2) 0.050(2) 0.047(2) 0.068(2)
C9B 0.071(2) 0.064(2) 0.076(2) 0.0451(19) 0.0305(19) 0.0416(18)
C10B 0.061(2) 0.0405(17) 0.075(2) 0.0242(16) 0.0208(17) 0.0254(15)
C10A 0.080(2) 0.102(3) 0.0498(19) 0.035(2) 0.0244(18) 0.063(2)
C11B 0.0434(16) 0.0450(16) 0.0514(17) 0.0176(14) 0.0084(13) 0.0182(13)
C11A 0.0543(18) 0.0574(19) 0.0461(17) 0.0149(14) 0.0168(14) 0.0299(15)
C13A 0.0474(17) 0.0476(17) 0.0524(17) 0.0165(14) 0.0171(14) 0.0263(14)
C13B 0.0501(18) 0.0466(17) 0.0585(19) 0.0115(14) 0.0140(15) 0.0270(14)
C14A 0.0597(19) 0.0467(17) 0.0425(16) 0.0224(13) 0.0181(14) 0.0287(15)
C14B 0.0506(18) 0.0397(16) 0.0512(17) 0.0157(13) 0.0122(14) 0.0247(14)
C16B 0.055(2) 0.049(2) 0.148(4) 0.023(2) 0.026(3) 0.0202(18)
C16A 0.064(2) 0.059(2) 0.088(3) 0.009(2) 0.016(2) 0.0252(18)
C17A 0.061(2) 0.104(3) 0.064(2) 0.009(2) 0.016(2) 0.017(2)
C17B 0.061(2) 0.081(3) 0.096(3) -0.002(2) 0.025(2) 0.005(2)
C18A 0.060(2) 0.126(4) 0.070(3) 0.049(3) 0.015(2) 0.035(3)
C18B 0.053(2) 0.111(4) 0.099(3) 0.044(3) 0.014(2) 0.030(2)
C19A 0.066(2) 0.098(3) 0.090(3) 0.053(2) 0.027(2) 0.046(2)
C19B 0.071(2) 0.084(3) 0.094(3) 0.041(2) 0.022(2) 0.046(2)
C20B 0.064(2) 0.062(2) 0.068(2) 0.0197(17) 0.0297(17) 0.0380(17)
C20A 0.0545(19) 0.060(2) 0.063(2) 0.0239(16) 0.0212(16) 0.0340(16)

loop_
_geom_bond_atom_site_label_1
_geom_bond_atom_site_label_2
_geom_bond_distance
_geom_bond_site_symmetry_2
_geom_bond_publ_flag
Cl1B C11B 1.732(3) . ?
Cl1A C11A 1.726(3) . ?
O12B N1B 1.362(3) . ?
O12B C13B 1.444(3) . ?
O12A N1A 1.366(3) . ?
O12A C13A 1.449(3) . ?
O14A C14A 1.231(3) . ?
O14B C14B 1.229(3) . ?
N1A N2A 1.331(3) . ?
N1A C5A 1.343(3) . ?
N1B N2B 1.339(3) . ?
N1B C5B 1.345(4) . ?
N2B N3B 1.294(4) . ?
N2A N3A 1.296(4) . ?
N3A N4A 1.366(3) . ?
N3B N4B 1.357(4) . ?
N4B C5B 1.316(4) . ?
N4A C5A 1.316(4) . ?
N15A C14A 1.341(4) . ?
N15A C16A 1.459(4) . ?
N15A C20A 1.465(4) . ?
N15B C14B 1.329(4) . ?
N15B C16B 1.463(4) . ?
N15B C20B 1.468(4) . ?
C5A C6A 1.467(4) . ?
C5B C6B 1.471(4) . ?
C6A C7A 1.379(4) . ?
C6A C11A 1.388(4) . ?
C6B C11B 1.386(4) . ?
C6B C7B 1.392(4) . ?
C7A C8A 1.380(4) . ?
C7B C8B 1.380(4) . ?
C8A C9A 1.360(5) . ?
C8B C9B 1.375(5) . ?
C9A C10A 1.373(5) . ?
C9B C10B 1.376(5) . ?
C10B C11B 1.389(4) . ?
C10A C11A 1.390(4) . ?
C13A C14A 1.516(4) . ?
C13B C14B 1.511(4) . ?
C16B C17B 1.507(6) . ?
C16A C17A 1.513(5) . ?
C17A C18A 1.505(6) . ?
C17B C18B 1.502(6) . ?
C18A C19A 1.521(6) . ?
C18B C19B 1.516(6) . ?
C19A C20A 1.513(5) . ?
C19B C20B 1.506(5) . ?

loop_
_cod_related_entry_id
_cod_related_entry_database
_cod_related_entry_code
1 ChemSpider 4416639
